data_7107213
loop_
_publ_author_name
'Yu-mei Song'
'Feng Luo'
'Ming-biao Luo'
'Zhen-wei Liao'
'Gong-ming Sun'
'Xiao-zhao Tian'
'Yan Zhu'
'Zi-Jun Yuan'
'Shu-juan Liu'
'Wen-yuan Xu'
'Xue-feng Feng'

_publ_section_title
;
 The application of single-crystal-to-single-crystal transformation
 towards adjustable SMM properties
;
_journal_name_full Chem.Commun.
_journal_page_first 1006
_journal_paper_doi 10.1039/c2cc17080a
_journal_volume 48
_journal_year 2012
_chemical_formula_sum 'C90 H58 Dy2 N4 O14'
_chemical_formula_weight 1744.40
_chemical_name_systematic
;
?
;
_space_group_IT_number 2
_symmetry_cell_setting triclinic
_symmetry_space_group_name_Hall '-P 1'
_symmetry_space_group_name_H-M 'P -1'
_atom_sites_solution_hydrogens geom
_atom_sites_solution_primary direct
_atom_sites_solution_secondary difmap
_audit_creation_method SHELXL-97
_cell_angle_alpha 73.632(2)
_cell_angle_beta 66.354(2)
_cell_angle_gamma 63.883(2)
_cell_formula_units_Z 1
_cell_length_a 12.4091(5)
_cell_length_b 12.4765(5)
_cell_length_c 14.3009(6)
_cell_measurement_reflns_used 9851
_cell_measurement_temperature 296(2)
_cell_measurement_theta_max 27.68
_cell_measurement_theta_min 2.99
_cell_volume 1806.15(13)
_computing_cell_refinement 'Bruker SMART'
_computing_data_collection 'Bruker SMART'
_computing_data_reduction 'Bruker SAINT'
_computing_molecular_graphics 'Bruker SHELXTL'
_computing_publication_material 'Bruker SHELXTL'
_computing_structure_refinement 'SHELXL-97 (Sheldrick, 1997)'
_computing_structure_solution 'SHELXS-97 (Sheldrick, 1990)'
_diffrn_ambient_temperature 296(2)
_diffrn_measured_fraction_theta_full 0.999
_diffrn_measured_fraction_theta_max 0.999
_diffrn_measurement_device_type 'CCD area detector'
_diffrn_measurement_method 'phi and omega scans'
_diffrn_radiation_monochromator graphite
_diffrn_radiation_source 'fine-focus sealed tube'
_diffrn_radiation_type MoK\a
_diffrn_radiation_wavelength 0.71073
_diffrn_reflns_av_R_equivalents 0.0209
_diffrn_reflns_av_sigmaI/netI 0.0169
_diffrn_reflns_limit_h_max 14
_diffrn_reflns_limit_h_min -14
_diffrn_reflns_limit_k_max 14
_diffrn_reflns_limit_k_min -14
_diffrn_reflns_limit_l_max 17
_diffrn_reflns_limit_l_min -17
_diffrn_reflns_number 25972
_diffrn_reflns_theta_full 25.00
_diffrn_reflns_theta_max 25.00
_diffrn_reflns_theta_min 1.83
_exptl_absorpt_coefficient_mu 2.126
_exptl_absorpt_correction_T_max 0.5679
_exptl_absorpt_correction_T_min 0.3619
_exptl_absorpt_correction_type multi-scan
_exptl_crystal_colour yellowish
_exptl_crystal_density_diffrn 1.604
_exptl_crystal_density_method 'not measured'
_exptl_crystal_description Block
_exptl_crystal_F_000 870
_exptl_crystal_size_max 0.60
_exptl_crystal_size_mid 0.40
_exptl_crystal_size_min 0.30
_refine_diff_density_max 0.591
_refine_diff_density_min -0.360
_refine_diff_density_rms 0.050
_refine_ls_extinction_method none
_refine_ls_goodness_of_fit_ref 1.078
_refine_ls_hydrogen_treatment constr
_refine_ls_matrix_type full
_refine_ls_number_parameters 496
_refine_ls_number_reflns 6353
_refine_ls_number_restraints 0
_refine_ls_restrained_S_all 1.078
_refine_ls_R_factor_all 0.0166
_refine_ls_R_factor_gt 0.0159
_refine_ls_shift/su_max 0.003
_refine_ls_shift/su_mean 0.000
_refine_ls_structure_factor_coef Fsqd
_refine_ls_weighting_details 'calc w=1/[\s^2^(Fo^2^)+(0.0189P)^2^+0.8789P] where P=(Fo^2^+2Fc^2^)/3'
_refine_ls_weighting_scheme calc
_refine_ls_wR_factor_gt 0.0402
_refine_ls_wR_factor_ref 0.0406
_reflns_number_gt 6166
_reflns_number_total 6353
_reflns_threshold_expression >2sigma(I)
_cod_data_source_file c2cc17080a.txt
_cod_data_source_block 1
_cod_original_sg_symbol_H-M P-1
_cod_database_code 7107213

loop_
_symmetry_equiv_pos_as_xyz
'x, y, z'
'-x, -y, -z'

loop_
_atom_site_label
_atom_site_type_symbol
_atom_site_fract_x
_atom_site_fract_y
_atom_site_fract_z
_atom_site_U_iso_or_equiv
_atom_site_adp_type
_atom_site_occupancy
_atom_site_symmetry_multiplicity
_atom_site_calc_flag
_atom_site_refinement_flags
C1 C 1.1927(2) 0.32825(18) 0.83590(15) 0.0313(4) Uani 1 1 d .
C2 C 1.2842(2) 0.3736(2) 0.82430(17) 0.0400(5) Uani 1 1 d .
C3 C 1.3440(2) 0.1420(2) 0.80041(18) 0.0423(5) Uani 1 1 d .
H3 H 1.3659 0.0633 0.7911 0.051 Uiso 1 1 calc R
C4 C 0.76709(18) 0.15513(18) 1.09773(15) 0.0297(4) Uani 1 1 d .
C5 C 1.0019(2) 0.2122(2) 0.70243(16) 0.0361(5) Uani 1 1 d .
C6 C 0.8566(2) 0.4363(2) 0.88629(18) 0.0422(5) Uani 1 1 d .
H6 H 0.7977 0.4065 0.8910 0.051 Uiso 1 1 calc R
C7 C 1.07706(18) 0.08217(17) 1.09627(15) 0.0278(4) Uani 1 1 d .
C8 C 0.8977(3) 0.3735(2) 0.46251(18) 0.0497(6) Uani 1 1 d .
C9 C 0.8961(2) 0.3044(2) 0.56033(16) 0.0411(5) Uani 1 1 d .
C10 C 0.9984(2) 0.2741(2) 0.59577(16) 0.0385(5) Uani 1 1 d .
C11 C 1.0987(2) 0.3066(2) 0.53312(18) 0.0481(6) Uani 1 1 d .
H11 H 1.1675 0.2832 0.5556 0.058 Uiso 1 1 calc R
C12 C 1.1016(3) 0.3738(3) 0.43613(19) 0.0569(7) Uani 1 1 d .
H12 H 1.1713 0.3948 0.3952 0.068 Uiso 1 1 calc R
C13 C 0.8146(2) 0.5572(2) 0.8964(2) 0.0512(6) Uani 1 1 d .
H13 H 0.7298 0.6066 0.9069 0.061 Uiso 1 1 calc R
C14 C 0.8991(3) 0.6022(2) 0.89089(19) 0.0491(6) Uani 1 1 d .
H14 H 0.8719 0.6818 0.9006 0.059 Uiso 1 1 calc R
C15 C 1.0272(2) 0.52792(19) 0.87041(16) 0.0392(5) Uani 1 1 d .
C16 C 1.0621(2) 0.40695(18) 0.86010(15) 0.0313(4) Uani 1 1 d .
C17 C 1.2449(3) 0.4963(2) 0.83665(19) 0.0497(6) Uani 1 1 d .
H17 H 1.3055 0.5257 0.8290 0.060 Uiso 1 1 calc R
C18 C 0.5927(2) 0.3530(2) 1.1099(2) 0.0448(5) Uani 1 1 d .
H18 H 0.6263 0.3661 1.0386 0.054 Uiso 1 1 calc R
C19 C 0.65115(18) 0.24582(18) 1.16163(16) 0.0331(4) Uani 1 1 d .
C20 C 0.5997(2) 0.2248(2) 1.27159(17) 0.0390(5) Uani 1 1 d .
C21 C 1.09954(19) 0.07637(17) 1.19255(15) 0.0292(4) Uani 1 1 d .
C22 C 1.0059(2) 0.0700(2) 1.28415(17) 0.0415(5) Uani 1 1 d .
H22 H 0.9363 0.0580 1.2857 0.050 Uiso 1 1 calc R
C23 C 1.20824(19) 0.09193(17) 1.18933(16) 0.0313(4) Uani 1 1 d .
C24 C 1.3094(2) 0.0982(2) 1.09745(18) 0.0399(5) Uani 1 1 d .
H24 H 1.3089 0.0868 1.0361 0.048 Uiso 1 1 calc R
C25 C 1.2145(2) 0.1034(2) 1.28290(19) 0.0421(5) Uani 1 1 d .
C26 C 0.4838(2) 0.4437(2) 1.1613(3) 0.0589(7) Uani 1 1 d .
H26 H 0.4456 0.5152 1.1241 0.071 Uiso 1 1 calc R
C27 C 0.7935(2) 0.2631(3) 0.6145(2) 0.0554(7) Uani 1 1 d .
H27 H 0.7897 0.2168 0.6785 0.066 Uiso 1 1 calc R
C28 C 0.7971(3) 0.4038(3) 0.4249(2) 0.0712(9) Uani 1 1 d .
H28 H 0.7967 0.4523 0.3622 0.085 Uiso 1 1 calc R
C29 C 0.7024(3) 0.3637(4) 0.4781(3) 0.0860(11) Uani 1 1 d .
H29 H 0.6371 0.3841 0.4522 0.103 Uiso 1 1 calc R
C30 C 0.7018(3) 0.2908(4) 0.5735(2) 0.0749(9) Uani 1 1 d .
H30 H 0.6373 0.2611 0.6088 0.090 Uiso 1 1 calc R
C31 C 1.4105(2) 0.2938(2) 0.8010(2) 0.0507(6) Uani 1 1 d .
H31 H 1.4736 0.3192 0.7944 0.061 Uiso 1 1 calc R
C32 C 1.4410(2) 0.1789(2) 0.7881(2) 0.0524(6) Uani 1 1 d .
H32 H 1.5250 0.1256 0.7713 0.063 Uiso 1 1 calc R
C33 C 1.1226(3) 0.5701(2) 0.85899(19) 0.0497(6) Uani 1 1 d .
H33 H 1.0996 0.6495 0.8671 0.060 Uiso 1 1 calc R
C34 C 0.4348(2) 0.4269(3) 1.2646(3) 0.0611(8) Uani 1 1 d .
H34 H 0.3630 0.4875 1.2982 0.073 Uiso 1 1 calc R
C35 C 0.4904(2) 0.3191(3) 1.3226(2) 0.0524(6) Uani 1 1 d .
C36 C 0.4393(3) 0.3006(4) 1.4316(3) 0.0762(10) Uani 1 1 d .
H36 H 0.3688 0.3618 1.4656 0.091 Uiso 1 1 calc R
C37 C 0.4904(4) 0.1969(4) 1.4863(2) 0.0892(12) Uani 1 1 d .
H37 H 0.4546 0.1864 1.5576 0.107 Uiso 1 1 calc R
C38 C 0.5973(3) 0.1046(4) 1.4368(2) 0.0769(9) Uani 1 1 d .
H38 H 0.6322 0.0330 1.4756 0.092 Uiso 1 1 calc R
C39 C 0.6514(2) 0.1178(3) 1.33218(19) 0.0508(6) Uani 1 1 d .
H39 H 0.7231 0.0556 1.3007 0.061 Uiso 1 1 calc R
C40 C 1.1150(3) 0.0974(2) 1.37467(19) 0.0545(7) Uani 1 1 d .
H40 H 1.1192 0.1047 1.4360 0.065 Uiso 1 1 calc R
C41 C 1.0139(3) 0.0814(2) 1.37597(18) 0.0550(7) Uani 1 1 d .
H41 H 0.9493 0.0778 1.4377 0.066 Uiso 1 1 calc R
C42 C 1.3188(3) 0.1263(2) 1.2791(2) 0.0579(7) Uani 1 1 d .
H42 H 1.3239 0.1343 1.3398 0.069 Uiso 1 1 calc R
C43 C 1.4102(3) 0.1368(2) 1.1896(3) 0.0641(8) Uani 1 1 d .
H43 H 1.4759 0.1547 1.1888 0.077 Uiso 1 1 calc R
C44 C 1.4069(2) 0.1208(2) 1.0976(2) 0.0555(7) Uani 1 1 d .
H44 H 1.4718 0.1256 1.0365 0.067 Uiso 1 1 calc R
C45 C 1.0026(3) 0.4082(3) 0.40230(19) 0.0595(7) Uani 1 1 d .
H45 H 1.0033 0.4550 0.3388 0.071 Uiso 1 1 calc R
Dy1 Dy 1.036994(8) 0.135871(7) 0.894398(6) 0.02464(4) Uani 1 1 d .
N1 N 0.97581(16) 0.36181(15) 0.87039(13) 0.0327(4) Uani 1 1 d .
N2 N 1.22338(16) 0.21307(15) 0.82455(13) 0.0324(4) Uani 1 1 d .
O1 O 1.09340(14) 0.16410(13) 1.02448(11) 0.0368(3) Uani 1 1 d .
O2 O 0.78518(13) 0.04495(12) 1.12429(11) 0.0344(3) Uani 1 1 d .
O3 O 0.83725(13) 0.19815(12) 1.01969(11) 0.0353(3) Uani 1 1 d .
O4 O 1.03632(14) 0.00938(13) 1.08919(12) 0.0381(3) Uani 1 1 d .
O5 O 1.10758(15) 0.14835(15) 0.71374(11) 0.0431(4) Uani 1 1 d .
O6 O 0.90202(14) 0.23122(14) 0.77880(11) 0.0411(4) Uani 1 1 d .
O7 O 0.6566(3) 0.2222(3) 0.8904(2) 0.1219(11) Uani 1 1 d .

loop_
_atom_site_aniso_label
_atom_site_aniso_U_11
_atom_site_aniso_U_22
_atom_site_aniso_U_33
_atom_site_aniso_U_23
_atom_site_aniso_U_13
_atom_site_aniso_U_12
C1 0.0414(11) 0.0318(11) 0.0252(10) 0.0022(8) -0.0116(8) -0.0201(9)
C2 0.0502(13) 0.0443(13) 0.0359(11) 0.0013(10) -0.0157(10) -0.0288(11)
C3 0.0364(12) 0.0370(12) 0.0471(13) -0.0049(10) -0.0070(10) -0.0142(10)
C4 0.0276(10) 0.0299(10) 0.0338(10) -0.0040(8) -0.0122(8) -0.0106(8)
C5 0.0468(13) 0.0376(12) 0.0302(11) -0.0070(9) -0.0124(10) -0.0195(10)
C6 0.0391(12) 0.0322(11) 0.0486(13) 0.0018(10) -0.0151(10) -0.0108(10)
C7 0.0272(10) 0.0279(10) 0.0316(10) -0.0086(8) -0.0109(8) -0.0089(8)
C8 0.0598(15) 0.0509(14) 0.0343(12) -0.0070(11) -0.0211(11) -0.0108(12)
C9 0.0476(13) 0.0435(13) 0.0278(10) -0.0076(9) -0.0127(9) -0.0109(10)
C10 0.0469(13) 0.0394(12) 0.0298(11) -0.0052(9) -0.0124(9) -0.0162(10)
C11 0.0563(15) 0.0561(15) 0.0372(12) -0.0023(11) -0.0152(11) -0.0276(12)
C12 0.0711(18) 0.0685(18) 0.0353(13) 0.0036(12) -0.0102(12) -0.0420(15)
C13 0.0462(14) 0.0314(12) 0.0573(15) -0.0014(11) -0.0148(12) -0.0026(11)
C14 0.0650(16) 0.0233(11) 0.0485(14) -0.0019(10) -0.0161(12) -0.0110(11)
C15 0.0575(14) 0.0284(11) 0.0321(11) 0.0006(9) -0.0146(10) -0.0187(10)
C16 0.0448(12) 0.0262(10) 0.0250(9) 0.0033(8) -0.0138(9) -0.0167(9)
C17 0.0672(17) 0.0489(14) 0.0518(14) -0.0017(12) -0.0212(13) -0.0387(14)
C18 0.0359(12) 0.0356(12) 0.0573(15) -0.0055(11) -0.0136(11) -0.0101(10)
C19 0.0276(10) 0.0316(11) 0.0435(12) -0.0090(9) -0.0095(9) -0.0132(9)
C20 0.0321(11) 0.0484(13) 0.0438(12) -0.0153(10) -0.0086(9) -0.0189(10)
C21 0.0374(11) 0.0231(9) 0.0307(10) -0.0030(8) -0.0142(8) -0.0116(8)
C22 0.0480(13) 0.0438(13) 0.0356(12) -0.0044(10) -0.0104(10) -0.0226(11)
C23 0.0373(11) 0.0230(9) 0.0383(11) -0.0038(8) -0.0203(9) -0.0079(8)
C24 0.0356(11) 0.0360(12) 0.0474(13) -0.0068(10) -0.0158(10) -0.0097(9)
C25 0.0536(14) 0.0317(11) 0.0505(14) -0.0082(10) -0.0314(11) -0.0093(10)
C26 0.0380(13) 0.0393(14) 0.089(2) -0.0121(14) -0.0189(14) -0.0039(11)
C27 0.0514(15) 0.0772(19) 0.0422(13) -0.0100(13) -0.0149(11) -0.0266(14)
C28 0.074(2) 0.089(2) 0.0469(16) -0.0033(15) -0.0353(15) -0.0168(18)
C29 0.067(2) 0.133(3) 0.063(2) -0.016(2) -0.0380(17) -0.024(2)
C30 0.0561(17) 0.125(3) 0.0553(17) -0.0176(18) -0.0166(14) -0.0419(19)
C31 0.0470(14) 0.0585(16) 0.0572(15) -0.0021(12) -0.0155(12) -0.0331(13)
C32 0.0348(12) 0.0553(16) 0.0607(16) -0.0026(13) -0.0101(11) -0.0190(11)
C33 0.0777(19) 0.0370(13) 0.0465(14) -0.0027(11) -0.0208(13) -0.0325(13)
C34 0.0347(13) 0.0511(16) 0.091(2) -0.0338(15) -0.0071(14) -0.0074(12)
C35 0.0357(12) 0.0674(17) 0.0587(16) -0.0314(14) -0.0010(11) -0.0218(12)
C36 0.0540(18) 0.106(3) 0.0633(19) -0.045(2) 0.0057(15) -0.0267(18)
C37 0.083(2) 0.135(4) 0.0406(16) -0.027(2) 0.0018(16) -0.043(3)
C38 0.078(2) 0.102(3) 0.0435(16) -0.0030(16) -0.0155(15) -0.035(2)
C39 0.0501(14) 0.0626(16) 0.0404(13) -0.0088(12) -0.0113(11) -0.0230(13)
C40 0.0820(19) 0.0525(15) 0.0382(13) -0.0092(11) -0.0310(13) -0.0205(14)
C41 0.0699(18) 0.0605(16) 0.0301(12) -0.0052(11) -0.0081(11) -0.0279(14)
C42 0.0690(18) 0.0470(15) 0.082(2) -0.0162(14) -0.0520(17) -0.0129(13)
C43 0.0520(16) 0.0506(16) 0.112(3) -0.0165(16) -0.0470(18) -0.0166(13)
C44 0.0351(13) 0.0478(14) 0.0824(19) -0.0077(13) -0.0189(13) -0.0148(11)
C45 0.084(2) 0.0588(17) 0.0313(12) 0.0050(12) -0.0189(13) -0.0288(15)
Dy1 0.02962(6) 0.02246(5) 0.02488(5) -0.00129(3) -0.01106(4) -0.01129(4)
N1 0.0362(9) 0.0253(8) 0.0344(9) 0.0011(7) -0.0128(7) -0.0112(7)
N2 0.0358(9) 0.0302(9) 0.0314(9) 0.0004(7) -0.0103(7) -0.0155(8)
O1 0.0503(9) 0.0397(8) 0.0309(7) 0.0024(6) -0.0186(7) -0.0252(7)
O2 0.0343(8) 0.0268(7) 0.0388(8) -0.0031(6) -0.0084(6) -0.0122(6)
O3 0.0336(8) 0.0291(7) 0.0367(8) -0.0007(6) -0.0079(6) -0.0112(6)
O4 0.0436(8) 0.0333(8) 0.0498(9) -0.0082(7) -0.0214(7) -0.0175(7)
O5 0.0456(9) 0.0471(9) 0.0331(8) -0.0032(7) -0.0168(7) -0.0116(8)
O6 0.0429(9) 0.0492(9) 0.0340(8) -0.0019(7) -0.0167(7) -0.0177(7)
O7 0.0762(17) 0.175(3) 0.120(2) -0.042(2) -0.0258(16) -0.0425(19)

loop_
_atom_type_symbol
_atom_type_description
_atom_type_scat_dispersion_real
_atom_type_scat_dispersion_imag
_atom_type_scat_source
C C 0.0033 0.0016 'International Tables Vol C Tables 4.2.6.8 and 6.1.1.4'
H H 0.0000 0.0000 'International Tables Vol C Tables 4.2.6.8 and 6.1.1.4'
O O 0.0106 0.0060 'International Tables Vol C Tables 4.2.6.8 and 6.1.1.4'
N N 0.0061 0.0033 'International Tables Vol C Tables 4.2.6.8 and 6.1.1.4'
Dy Dy -0.1892 4.4098 'International Tables Vol C Tables 4.2.6.8 and 6.1.1.4'

loop_
_geom_angle_atom_site_label_1
_geom_angle_atom_site_label_2
_geom_angle_atom_site_label_3
_geom_angle
_geom_angle_site_symmetry_1
_geom_angle_site_symmetry_3
N2 C1 C2 122.7(2) . .
N2 C1 C16 118.29(18) . .
C2 C1 C16 118.99(19) . .
C31 C2 C1 117.2(2) . .
C31 C2 C17 123.2(2) . .
C1 C2 C17 119.6(2) . .
N2 C3 C32 123.3(2) . .
N2 C3 H3 118.3 . .
C32 C3 H3 118.3 . .
O3 C4 O2 125.37(19) . .
O3 C4 C19 115.74(17) . .
O2 C4 C19 118.87(17) . .
O5 C5 O6 120.9(2) . .
O5 C5 C10 117.98(19) . .
O6 C5 C10 121.0(2) . .
O5 C5 Dy1 57.19(11) . .
O6 C5 Dy1 64.43(11) . .
C10 C5 Dy1 165.95(15) . .
N1 C6 C13 123.4(2) . .
N1 C6 H6 118.3 . .
C13 C6 H6 118.3 . .
O1 C7 O4 120.59(18) . .
O1 C7 C21 118.84(17) . .
O4 C7 C21 120.49(18) . .
O1 C7 Dy1 51.12(10) . .
O4 C7 Dy1 69.48(11) . .
C21 C7 Dy1 169.79(13) . .
C28 C8 C45 120.8(2) . .
C28 C8 C9 119.9(3) . .
C45 C8 C9 119.3(2) . .
C10 C9 C8 118.8(2) . .
C10 C9 C27 123.8(2) . .
C8 C9 C27 117.2(2) . .
C11 C10 C9 119.3(2) . .
C11 C10 C5 116.7(2) . .
C9 C10 C5 124.0(2) . .
C10 C11 C12 122.2(2) . .
C10 C11 H11 118.9 . .
C12 C11 H11 118.9 . .
C45 C12 C11 119.6(2) . .
C45 C12 H12 120.2 . .
C11 C12 H12 120.2 . .
C14 C13 C6 119.2(2) . .
C14 C13 H13 120.4 . .
C6 C13 H13 120.4 . .
C13 C14 C15 119.5(2) . .
C13 C14 H14 120.2 . .
C15 C14 H14 120.2 . .
C14 C15 C16 117.7(2) . .
C14 C15 C33 122.8(2) . .
C16 C15 C33 119.5(2) . .
N1 C16 C15 122.2(2) . .
N1 C16 C1 118.05(18) . .
C15 C16 C1 119.75(19) . .
C33 C17 C2 121.4(2) . .
C33 C17 H17 119.3 . .
C2 C17 H17 119.3 . .
C19 C18 C26 122.0(2) . .
C19 C18 H18 119.0 . .
C26 C18 H18 119.0 . .
C18 C19 C20 119.3(2) . .
C18 C19 C4 117.1(2) . .
C20 C19 C4 123.61(19) . .
C39 C20 C35 118.2(2) . .
C39 C20 C19 124.0(2) . .
C35 C20 C19 117.8(2) . .
C22 C21 C23 120.37(19) . .
C22 C21 C7 118.10(18) . .
C23 C21 C7 121.09(17) . .
C21 C22 C41 120.6(2) . .
C21 C22 H22 119.7 . .
C41 C22 H22 119.7 . .
C24 C23 C25 118.4(2) . .
C24 C23 C21 123.45(19) . .
C25 C23 C21 118.17(19) . .
C44 C24 C23 121.0(2) . .
C44 C24 H24 119.5 . .
C23 C24 H24 119.5 . .
C40 C25 C23 119.1(2) . .
C40 C25 C42 122.5(2) . .
C23 C25 C42 118.4(2) . .
C34 C26 C18 119.8(3) . .
C34 C26 H26 120.1 . .
C18 C26 H26 120.1 . .
C30 C27 C9 120.6(3) . .
C30 C27 H27 119.7 . .
C9 C27 H27 119.7 . .
C29 C28 C8 121.1(3) . .
C29 C28 H28 119.5 . .
C8 C28 H28 119.5 . .
C28 C29 C30 119.9(3) . .
C28 C29 H29 120.1 . .
C30 C29 H29 120.1 . .
C27 C30 C29 121.2(3) . .
C27 C30 H30 119.4 . .
C29 C30 H30 119.4 . .
C32 C31 C2 119.9(2) . .
C32 C31 H31 120.1 . .
C2 C31 H31 120.1 . .
C31 C32 C3 119.0(2) . .
C31 C32 H32 120.5 . .
C3 C32 H32 120.5 . .
C17 C33 C15 120.7(2) . .
C17 C33 H33 119.7 . .
C15 C33 H33 119.7 . .
C26 C34 C35 121.2(2) . .
C26 C34 H34 119.4 . .
C35 C34 H34 119.4 . .
C34 C35 C36 121.5(3) . .
C34 C35 C20 119.9(2) . .
C36 C35 C20 118.6(3) . .
C37 C36 C35 121.4(3) . .
C37 C36 H36 119.3 . .
C35 C36 H36 119.3 . .
C36 C37 C38 120.2(3) . .
C36 C37 H37 119.9 . .
C38 C37 H37 119.9 . .
C39 C38 C37 121.0(3) . .
C39 C38 H38 119.5 . .
C37 C38 H38 119.5 . .
C38 C39 C20 120.7(3) . .
C38 C39 H39 119.7 . .
C20 C39 H39 119.7 . .
C41 C40 C25 121.6(2) . .
C41 C40 H40 119.2 . .
C25 C40 H40 119.2 . .
C40 C41 C22 120.1(2) . .
C40 C41 H41 120.0 . .
C22 C41 H41 120.0 . .
C43 C42 C25 121.5(2) . .
C43 C42 H42 119.3 . .
C25 C42 H42 119.3 . .
C42 C43 C44 120.3(2) . .
C42 C43 H43 119.9 . .
C44 C43 H43 119.9 . .
C24 C44 C43 120.4(3) . .
C24 C44 H44 119.8 . .
C43 C44 H44 119.8 . .
C12 C45 C8 120.7(2) . .
C12 C45 H45 119.7 . .
C8 C45 H45 119.7 . .
O4 Dy1 O3 77.22(5) 2_757 .
O4 Dy1 O2 74.26(5) 2_757 2_757
O3 Dy1 O2 134.16(5) . 2_757
O4 Dy1 O5 90.98(6) 2_757 .
O3 Dy1 O5 134.12(5) . .
O2 Dy1 O5 81.64(5) 2_757 .
O4 Dy1 O1 124.37(5) 2_757 .
O3 Dy1 O1 80.06(5) . .
O2 Dy1 O1 87.32(5) 2_757 .
O5 Dy1 O1 138.33(5) . .
O4 Dy1 O6 77.83(5) 2_757 .
O3 Dy1 O6 80.99(5) . .
O2 Dy1 O6 125.68(5) 2_757 .
O5 Dy1 O6 53.13(5) . .
O1 Dy1 O6 146.02(5) . .
O4 Dy1 N1 142.81(5) 2_757 .
O3 Dy1 N1 77.68(5) . .
O2 Dy1 N1 141.67(5) 2_757 .
O5 Dy1 N1 87.17(6) . .
O1 Dy1 N1 77.07(5) . .
O6 Dy1 N1 71.48(5) . .
O4 Dy1 N2 149.81(5) 2_757 .
O3 Dy1 N2 132.16(5) . .
O2 Dy1 N2 78.10(5) 2_757 .
O5 Dy1 N2 73.07(5) . .
O1 Dy1 N2 65.34(5) . .
O6 Dy1 N2 109.76(5) . .
N1 Dy1 N2 63.57(5) . .
O4 Dy1 C5 86.24(6) 2_757 .
O3 Dy1 C5 107.79(6) . .
O2 Dy1 C5 105.32(6) 2_757 .
O5 Dy1 C5 26.45(6) . .
O1 Dy1 C5 149.30(5) . .
O6 Dy1 C5 26.89(6) . .
N1 Dy1 C5 75.87(6) . .
N2 Dy1 C5 89.59(6) . .
O4 Dy1 O4 75.28(5) 2_757 .
O3 Dy1 O4 67.07(5) . .
O2 Dy1 O4 71.40(5) 2_757 .
O5 Dy1 O4 152.13(5) . .
O1 Dy1 O4 49.10(4) . .
O6 Dy1 O4 141.85(5) . .
N1 Dy1 O4 118.44(5) . .
N2 Dy1 O4 107.11(5) . .
C5 Dy1 O4 161.46(5) . .
O4 Dy1 C7 100.33(5) 2_757 .
O3 Dy1 C7 72.39(5) . .
O2 Dy1 C7 78.33(5) 2_757 .
O5 Dy1 C7 153.27(5) . .
O1 Dy1 C7 24.05(5) . .
O6 Dy1 C7 152.95(5) . .
N1 Dy1 C7 97.69(5) . .
N2 Dy1 C7 85.56(5) . .
C5 Dy1 C7 173.22(5) . .
O4 Dy1 C7 25.05(5) . .
C6 N1 C16 117.93(18) . .
C6 N1 Dy1 121.44(14) . .
C16 N1 Dy1 119.46(13) . .
C3 N2 C1 117.88(18) . .
C3 N2 Dy1 123.86(14) . .
C1 N2 Dy1 116.60(13) . .
C7 O1 Dy1 104.83(12) . .
C4 O2 Dy1 135.53(13) . 2_757
C4 O3 Dy1 140.22(13) . .
C7 O4 Dy1 169.80(14) . 2_757
C7 O4 Dy1 85.47(12) . .
Dy1 O4 Dy1 104.72(5) 2_757 .
C5 O5 Dy1 96.36(13) . .
C5 O6 Dy1 88.68(13) . .

loop_
_geom_bond_atom_site_label_1
_geom_bond_atom_site_label_2
_geom_bond_distance
_geom_bond_site_symmetry_2
C1 N2 1.355(3) .
C1 C2 1.413(3) .
C1 C16 1.433(3) .
C2 C31 1.398(4) .
C2 C17 1.428(3) .
C3 N2 1.318(3) .
C3 C32 1.402(3) .
C3 H3 0.9300 .
C4 O3 1.259(2) .
C4 O2 1.260(2) .
C4 C19 1.510(3) .
C5 O5 1.248(3) .
C5 O6 1.260(3) .
C5 C10 1.511(3) .
C5 Dy1 2.784(2) .
C6 N1 1.320(3) .
C6 C13 1.392(3) .
C6 H6 0.9300 .
C7 O1 1.251(2) .
C7 O4 1.260(2) .
C7 C21 1.488(3) .
C7 Dy1 2.9662(19) .
C8 C28 1.414(4) .
C8 C45 1.417(4) .
C8 C9 1.419(3) .
C9 C10 1.414(3) .
C9 C27 1.431(3) .
C10 C11 1.364(3) .
C11 C12 1.400(3) .
C11 H11 0.9300 .
C12 C45 1.350(4) .
C12 H12 0.9300 .
C13 C14 1.359(4) .
C13 H13 0.9300 .
C14 C15 1.398(4) .
C14 H14 0.9300 .
C15 C16 1.409(3) .
C15 C33 1.432(3) .
C16 N1 1.357(3) .
C17 C33 1.342(4) .
C17 H17 0.9300 .
C18 C19 1.371(3) .
C18 C26 1.405(3) .
C18 H18 0.9300 .
C19 C20 1.435(3) .
C20 C39 1.408(4) .
C20 C35 1.429(3) .
C21 C22 1.369(3) .
C21 C23 1.426(3) .
C22 C41 1.406(3) .
C22 H22 0.9300 .
C23 C24 1.419(3) .
C23 C25 1.421(3) .
C24 C44 1.358(3) .
C24 H24 0.9300 .
C25 C40 1.406(4) .
C25 C42 1.421(3) .
C26 C34 1.346(4) .
C26 H26 0.9300 .
C27 C30 1.354(4) .
C27 H27 0.9300 .
C28 C29 1.341(5) .
C28 H28 0.9300 .
C29 C30 1.409(5) .
C29 H29 0.9300 .
C30 H30 0.9300 .
C31 C32 1.359(4) .
C31 H31 0.9300 .
C32 H32 0.9300 .
C33 H33 0.9300 .
C34 C35 1.410(4) .
C34 H34 0.9300 .
C35 C36 1.420(4) .
C36 C37 1.340(5) .
C36 H36 0.9300 .
C37 C38 1.396(5) .
C37 H37 0.9300 .
C38 C39 1.367(4) .
C38 H38 0.9300 .
C39 H39 0.9300 .
C40 C41 1.348(4) .
C40 H40 0.9300 .
C41 H41 0.9300 .
C42 C43 1.347(4) .
C42 H42 0.9300 .
C43 C44 1.404(4) .
C43 H43 0.9300 .
C44 H44 0.9300 .
C45 H45 0.9300 .
Dy1 O4 2.2820(14) 2_757
Dy1 O3 2.3419(14) .
Dy1 O2 2.3482(14) 2_757
Dy1 O5 2.3547(15) .
Dy1 O1 2.3886(14) .
Dy1 O6 2.5124(15) .
Dy1 N1 2.5338(16) .
Dy1 N2 2.6155(16) .
Dy1 O4 2.7867(15) .
O2 Dy1 2.3483(14) 2_757
O4 Dy1 2.2820(14) 2_757

loop_
_geom_torsion_atom_site_label_1
_geom_torsion_atom_site_label_2
_geom_torsion_atom_site_label_3
_geom_torsion_atom_site_label_4
_geom_torsion
_geom_torsion_site_symmetry_1
_geom_torsion_site_symmetry_4
N2 C1 C2 C31 -0.5(3) . .
C16 C1 C2 C31 179.8(2) . .
N2 C1 C2 C17 179.5(2) . .
C16 C1 C2 C17 -0.1(3) . .
C28 C8 C9 C10 179.3(2) . .
C45 C8 C9 C10 1.3(4) . .
C28 C8 C9 C27 3.1(4) . .
C45 C8 C9 C27 -174.9(2) . .
C8 C9 C10 C11 -3.4(3) . .
C27 C9 C10 C11 172.5(2) . .
C8 C9 C10 C5 173.5(2) . .
C27 C9 C10 C5 -10.6(4) . .
O5 C5 C10 C11 -31.1(3) . .
O6 C5 C10 C11 143.9(2) . .
Dy1 C5 C10 C11 35.0(8) . .
O5 C5 C10 C9 151.9(2) . .
O6 C5 C10 C9 -33.0(3) . .
Dy1 C5 C10 C9 -142.0(6) . .
C9 C10 C11 C12 2.9(4) . .
C5 C10 C11 C12 -174.2(2) . .
C10 C11 C12 C45 -0.2(4) . .
N1 C6 C13 C14 -0.7(4) . .
C6 C13 C14 C15 2.9(4) . .
C13 C14 C15 C16 -2.3(3) . .
C13 C14 C15 C33 177.2(2) . .
C14 C15 C16 N1 -0.6(3) . .
C33 C15 C16 N1 179.81(19) . .
C14 C15 C16 C1 178.05(19) . .
C33 C15 C16 C1 -1.5(3) . .
N2 C1 C16 N1 0.0(3) . .
C2 C1 C16 N1 179.67(18) . .
N2 C1 C16 C15 -178.74(18) . .
C2 C1 C16 C15 0.9(3) . .
C31 C2 C17 C33 180.0(2) . .
C1 C2 C17 C33 -0.1(4) . .
C26 C18 C19 C20 0.3(3) . .
C26 C18 C19 C4 179.6(2) . .
O3 C4 C19 C18 35.5(3) . .
O2 C4 C19 C18 -143.3(2) . .
O3 C4 C19 C20 -145.21(19) . .
O2 C4 C19 C20 36.1(3) . .
C18 C19 C20 C39 179.5(2) . .
C4 C19 C20 C39 0.2(3) . .
C18 C19 C20 C35 -1.5(3) . .
C4 C19 C20 C35 179.17(19) . .
O1 C7 C21 C22 128.2(2) . .
O4 C7 C21 C22 -48.4(3) . .
Dy1 C7 C21 C22 118.5(7) . .
O1 C7 C21 C23 -44.2(3) . .
O4 C7 C21 C23 139.22(19) . .
Dy1 C7 C21 C23 -53.9(8) . .
C23 C21 C22 C41 1.5(3) . .
C7 C21 C22 C41 -171.0(2) . .
C22 C21 C23 C24 179.4(2) . .
C7 C21 C23 C24 -8.4(3) . .
C22 C21 C23 C25 -1.5(3) . .
C7 C21 C23 C25 170.70(18) . .
C25 C23 C24 C44 -3.3(3) . .
C21 C23 C24 C44 175.8(2) . .
C24 C23 C25 C40 180.0(2) . .
C21 C23 C25 C40 0.9(3) . .
C24 C23 C25 C42 2.9(3) . .
C21 C23 C25 C42 -176.2(2) . .
C19 C18 C26 C34 0.7(4) . .
C10 C9 C27 C30 -176.7(3) . .
C8 C9 C27 C30 -0.7(4) . .
C45 C8 C28 C29 175.0(3) . .
C9 C8 C28 C29 -3.0(5) . .
C8 C28 C29 C30 0.4(6) . .
C9 C27 C30 C29 -1.9(5) . .
C28 C29 C30 C27 2.1(6) . .
C1 C2 C31 C32 1.6(4) . .
C17 C2 C31 C32 -178.5(2) . .
C2 C31 C32 C3 -1.2(4) . .
N2 C3 C32 C31 -0.3(4) . .
C2 C17 C33 C15 -0.5(4) . .
C14 C15 C33 C17 -178.2(2) . .
C16 C15 C33 C17 1.3(3) . .
C18 C26 C34 C35 -0.4(4) . .
C26 C34 C35 C36 -180.0(3) . .
C26 C34 C35 C20 -0.9(4) . .
C39 C20 C35 C34 -179.1(2) . .
C19 C20 C35 C34 1.8(3) . .
C39 C20 C35 C36 0.0(3) . .
C19 C20 C35 C36 -179.1(2) . .
C34 C35 C36 C37 178.3(3) . .
C20 C35 C36 C37 -0.8(5) . .
C35 C36 C37 C38 0.9(6) . .
C36 C37 C38 C39 -0.2(6) . .
C37 C38 C39 C20 -0.6(5) . .
C35 C20 C39 C38 0.7(4) . .
C19 C20 C39 C38 179.7(3) . .
C23 C25 C40 C41 -0.2(4) . .
C42 C25 C40 C41 176.8(3) . .
C25 C40 C41 C22 0.1(4) . .
C21 C22 C41 C40 -0.7(4) . .
C40 C25 C42 C43 -177.1(3) . .
C23 C25 C42 C43 -0.2(4) . .
C25 C42 C43 C44 -2.3(4) . .
C23 C24 C44 C43 0.8(4) . .
C42 C43 C44 C24 2.0(4) . .
C11 C12 C45 C8 -2.0(4) . .
C28 C8 C45 C12 -176.6(3) . .
C9 C8 C45 C12 1.4(4) . .
O5 C5 Dy1 O4 -99.82(13) . 2_757
O6 C5 Dy1 O4 70.29(12) . 2_757
C10 C5 Dy1 O4 -173.7(7) . 2_757
O5 C5 Dy1 O3 -175.10(12) . .
O6 C5 Dy1 O3 -5.00(13) . .
C10 C5 Dy1 O3 111.0(6) . .
O5 C5 Dy1 O2 -27.27(14) . 2_757
O6 C5 Dy1 O2 142.84(12) . 2_757
C10 C5 Dy1 O2 -101.2(7) . 2_757
O6 C5 Dy1 O5 170.1(2) . .
C10 C5 Dy1 O5 -73.9(6) . .
O5 C5 Dy1 O1 84.23(17) . .
O6 C5 Dy1 O1 -105.66(15) . .
C10 C5 Dy1 O1 10.3(7) . .
O5 C5 Dy1 O6 -170.1(2) . .
C10 C5 Dy1 O6 116.0(7) . .
O5 C5 Dy1 N1 113.06(13) . .
O6 C5 Dy1 N1 -76.83(12) . .
C10 C5 Dy1 N1 39.1(6) . .
O5 C5 Dy1 N2 50.26(13) . .
O6 C5 Dy1 N2 -139.63(12) . .
C10 C5 Dy1 N2 -23.7(7) . .
O5 C5 Dy1 O4 -104.4(2) . .
O6 C5 Dy1 O4 65.7(2) . .
C10 C5 Dy1 O4 -178.3(6) . .
O5 C5 Dy1 C7 94.5(5) . .
O6 C5 Dy1 C7 -95.4(5) . .
C10 C5 Dy1 C7 20.6(10) . .
O1 C7 Dy1 O4 -178.38(12) . 2_757
O4 C7 Dy1 O4 0.46(14) . 2_757
C21 C7 Dy1 O4 -167.5(8) . 2_757
O1 C7 Dy1 O3 -105.47(13) . .
O4 C7 Dy1 O3 73.37(11) . .
C21 C7 Dy1 O3 -94.6(8) . .
O1 C7 Dy1 O2 110.24(13) . 2_757
O4 C7 Dy1 O2 -70.92(11) . 2_757
C21 C7 Dy1 O2 121.1(8) . 2_757
O1 C7 Dy1 O5 68.00(18) . .
O4 C7 Dy1 O5 -113.15(14) . .
C21 C7 Dy1 O5 78.9(8) . .
O4 C7 Dy1 O1 178.8(2) . .
C21 C7 Dy1 O1 10.9(7) . .
O1 C7 Dy1 O6 -94.93(16) . .
O4 C7 Dy1 O6 83.92(16) . .
C21 C7 Dy1 O6 -84.0(8) . .
O1 C7 Dy1 N1 -31.06(13) . .
O4 C7 Dy1 N1 147.79(11) . .
C21 C7 Dy1 N1 -20.2(8) . .
O1 C7 Dy1 N2 31.50(13) . .
O4 C7 Dy1 N2 -149.66(12) . .
C21 C7 Dy1 N2 42.4(8) . .
O1 C7 Dy1 C5 -12.9(5) . .
O4 C7 Dy1 C5 165.9(4) . .
C21 C7 Dy1 C5 -2.0(11) . .
O1 C7 Dy1 O4 -178.8(2) . .
C21 C7 Dy1 O4 -168.0(8) . .
C13 C6 N1 C16 -2.2(3) . .
C13 C6 N1 Dy1 165.34(18) . .
C15 C16 N1 C6 2.9(3) . .
C1 C16 N1 C6 -175.84(19) . .
C15 C16 N1 Dy1 -164.97(15) . .
C1 C16 N1 Dy1 16.3(2) . .
O4 Dy1 N1 C6 15.6(2) 2_757 .
O3 Dy1 N1 C6 -32.96(17) . .
O2 Dy1 N1 C6 176.15(15) 2_757 .
O5 Dy1 N1 C6 103.44(17) . .
O1 Dy1 N1 C6 -115.42(17) . .
O6 Dy1 N1 C6 51.54(17) . .
N2 Dy1 N1 C6 175.92(19) . .
C5 Dy1 N1 C6 79.21(17) . .
O4 Dy1 N1 C6 -88.08(17) . .
C7 Dy1 N1 C6 -102.96(17) . .
O4 Dy1 N1 C16 -177.04(13) 2_757 .
O3 Dy1 N1 C16 134.44(15) . .
O2 Dy1 N1 C16 -16.45(19) 2_757 .
O5 Dy1 N1 C16 -89.16(15) . .
O1 Dy1 N1 C16 51.98(14) . .
O6 Dy1 N1 C16 -141.06(15) . .
N2 Dy1 N1 C16 -16.68(13) . .
C5 Dy1 N1 C16 -113.39(15) . .
O4 Dy1 N1 C16 79.32(15) . .
C7 Dy1 N1 C16 64.44(15) . .
C32 C3 N2 C1 1.3(3) . .
C32 C3 N2 Dy1 -163.42(18) . .
C2 C1 N2 C3 -0.9(3) . .
C16 C1 N2 C3 178.76(19) . .
C2 C1 N2 Dy1 164.98(15) . .
C16 C1 N2 Dy1 -15.4(2) . .
O4 Dy1 N2 C3 -22.7(2) 2_757 .
O3 Dy1 N2 C3 141.62(16) . .
O2 Dy1 N2 C3 1.30(17) 2_757 .
O5 Dy1 N2 C3 -83.47(18) . .
O1 Dy1 N2 C3 93.84(18) . .
O6 Dy1 N2 C3 -122.59(17) . .
N1 Dy1 N2 C3 -178.84(19) . .
C5 Dy1 N2 C3 -104.45(18) . .
O4 Dy1 N2 C3 67.36(18) . .
C7 Dy1 N2 C3 80.29(18) . .
O4 Dy1 N2 C1 172.40(12) 2_757 .
O3 Dy1 N2 C1 -23.32(17) . .
O2 Dy1 N2 C1 -163.63(14) 2_757 .
O5 Dy1 N2 C1 111.60(14) . .
O1 Dy1 N2 C1 -71.10(14) . .
O6 Dy1 N2 C1 72.47(14) . .
N1 Dy1 N2 C1 16.22(13) . .
C5 Dy1 N2 C1 90.61(14) . .
O4 Dy1 N2 C1 -97.58(14) . .
C7 Dy1 N2 C1 -84.65(14) . .
O4 C7 O1 Dy1 -1.3(2) . .
C21 C7 O1 Dy1 -177.81(14) . .
O4 Dy1 O1 C7 1.93(15) 2_757 .
O3 Dy1 O1 C7 68.84(13) . .
O2 Dy1 O1 C7 -66.91(13) 2_757 .
O5 Dy1 O1 C7 -141.16(12) . .
O6 Dy1 O1 C7 125.85(13) . .
N1 Dy1 O1 C7 148.36(13) . .
N2 Dy1 O1 C7 -145.03(14) . .
C5 Dy1 O1 C7 177.03(12) . .
O4 Dy1 O1 C7 0.65(11) . .
O3 C4 O2 Dy1 29.2(3) . 2_757
C19 C4 O2 Dy1 -152.25(14) . 2_757
O2 C4 O3 Dy1 -11.8(3) . .
C19 C4 O3 Dy1 169.61(14) . .
O4 Dy1 O3 C4 41.0(2) 2_757 .
O2 Dy1 O3 C4 -11.5(2) 2_757 .
O5 Dy1 O3 C4 119.7(2) . .
O1 Dy1 O3 C4 -87.9(2) . .
O6 Dy1 O3 C4 120.5(2) . .
N1 Dy1 O3 C4 -166.6(2) . .
N2 Dy1 O3 C4 -131.0(2) . .
C5 Dy1 O3 C4 122.8(2) . .
O4 Dy1 O3 C4 -38.2(2) . .
C7 Dy1 O3 C4 -64.3(2) . .
O1 C7 O4 Dy1 -176.4(7) . 2_757
C21 C7 O4 Dy1 0.1(9) . 2_757
Dy1 C7 O4 Dy1 -177.4(8) . 2_757
O1 C7 O4 Dy1 1.04(18) . .
C21 C7 O4 Dy1 177.54(17) . .
O4 Dy1 O4 C7 -179.53(14) 2_757 .
O3 Dy1 O4 C7 -97.42(12) . .
O2 Dy1 O4 C7 102.45(12) 2_757 .
O5 Dy1 O4 C7 117.80(14) . .
O1 Dy1 O4 C7 -0.62(11) . .
O6 Dy1 O4 C7 -132.94(12) . .
N1 Dy1 O4 C7 -36.93(13) . .
N2 Dy1 O4 C7 31.80(12) . .
C5 Dy1 O4 C7 -174.82(16) . .
O4 Dy1 O4 Dy1 0.0 2_757 2_757
O3 Dy1 O4 Dy1 82.11(6) . 2_757
O2 Dy1 O4 Dy1 -78.02(6) 2_757 2_757
O5 Dy1 O4 Dy1 -62.67(12) . 2_757
O1 Dy1 O4 Dy1 178.91(9) . 2_757
O6 Dy1 O4 Dy1 46.59(10) . 2_757
N1 Dy1 O4 Dy1 142.60(6) . 2_757
N2 Dy1 O4 Dy1 -148.67(6) . 2_757
C5 Dy1 O4 Dy1 4.7(2) . 2_757
C7 Dy1 O4 Dy1 179.53(14) . 2_757
O6 C5 O5 Dy1 -10.4(2) . .
C10 C5 O5 Dy1 164.68(16) . .
O4 Dy1 O5 C5 79.54(13) 2_757 .
O3 Dy1 O5 C5 6.50(16) . .
O2 Dy1 O5 C5 153.47(13) 2_757 .
O1 Dy1 O5 C5 -130.18(13) . .
O6 Dy1 O5 C5 5.57(12) . .
N1 Dy1 O5 C5 -63.29(13) . .
N2 Dy1 O5 C5 -126.50(14) . .
O4 Dy1 O5 C5 138.78(13) . .
C7 Dy1 O5 C5 -164.82(12) . .
O5 C5 O6 Dy1 9.7(2) . .
C10 C5 O6 Dy1 -165.25(18) . .
O4 Dy1 O6 C5 -106.06(13) 2_757 .
O3 Dy1 O6 C5 175.18(13) . .
O2 Dy1 O6 C5 -45.83(14) 2_757 .
O5 Dy1 O6 C5 -5.49(12) . .
O1 Dy1 O6 C5 118.42(13) . .
N1 Dy1 O6 C5 95.24(13) . .
N2 Dy1 O6 C5 43.49(13) . .
O4 Dy1 O6 C5 -152.01(11) . .
C7 Dy1 O6 C5 165.01(12) . .
